data_1571178
loop_
_publ_author_name
'Rulli, Federica'
'Sanz-Liarte, Guillem'
'Roca, Pol'
'Mart&#xed;nez, Nina'
'Medina, V&#xed;ctor'
'Puig de la Bellacasa, Raimon'
'Shafir, Alexandr'
'Cuenca, Ana B.'

_publ_section_title
;
 From propenolysis to enyne metathesis: tools for expedited assembly of
 4<i>a</i>,8<i>a</i>-azaboranaphthalene and extended polycycles with
 embedded BN.
;
_journal_issue 15
_journal_name_full 'Chemical science'
_journal_page_first 5674
_journal_page_last 5680
_journal_paper_doi 10.1039/d3sc06676b
_journal_volume 15
_journal_year 2024
_chemical_formula_moiety 'C56 H76 B2 N2 O18'
_chemical_formula_sum 'C56 H76 B2 N2 O18'
_chemical_formula_weight 1086.80
_space_group_crystal_system triclinic
_space_group_IT_number 2
_space_group_name_Hall '-P 1'
_space_group_name_H-M_alt 'P -1'
_atom_sites_solution_hydrogens mixed
_audit_creation_method SHELXL-2019/1
_audit_update_record
;
2023-09-24 deposited with the CCDC.	2024-03-04 downloaded from the CCDC.
;
_cell_angle_alpha 68.809(2)
_cell_angle_beta 86.831(2)
_cell_angle_gamma 82.254(2)
_cell_formula_units_Z 1
_cell_length_a 7.7013(3)
_cell_length_b 13.3036(6)
_cell_length_c 14.8499(6)
_cell_measurement_reflns_used 9915
_cell_measurement_temperature 100(2)
_cell_measurement_theta_max 30.23
_cell_measurement_theta_min 2.58
_cell_volume 1405.59(10)
_computing_cell_refinement 'Bruker SAINT'
_computing_data_collection 'Bruker APEX4'
_computing_data_reduction 'Bruker SAINT'
_computing_molecular_graphics 'Bruker SHELXTL'
_computing_publication_material 'Bruker SHELXTL'
_computing_structure_refinement 'SHELXL-2019/1 (Sheldrick, 2019)'
_computing_structure_solution 'SHELXT 2014/5 (Sheldrick, 2014)'
_diffrn_ambient_temperature 100(2)
_diffrn_measured_fraction_theta_full 1.000
_diffrn_measured_fraction_theta_max 0.995
_diffrn_measurement_device_type 'Bruker APEX-II CCD'
_diffrn_measurement_method '\f and \w scans'
_diffrn_radiation_type MoK\a
_diffrn_radiation_wavelength 0.71073
_diffrn_reflns_av_R_equivalents 0.0851
_diffrn_reflns_av_unetI/netI 0.0562
_diffrn_reflns_Laue_measured_fraction_full 1.000
_diffrn_reflns_Laue_measured_fraction_max 0.995
_diffrn_reflns_limit_h_max 10
_diffrn_reflns_limit_h_min -11
_diffrn_reflns_limit_k_max 19
_diffrn_reflns_limit_k_min -19
_diffrn_reflns_limit_l_max 21
_diffrn_reflns_limit_l_min -21
_diffrn_reflns_number 64172
_diffrn_reflns_point_group_measured_fraction_full 1.000
_diffrn_reflns_point_group_measured_fraction_max 0.995
_diffrn_reflns_theta_full 25.242
_diffrn_reflns_theta_max 30.627
_diffrn_reflns_theta_min 1.654
_diffrn_source microfocus
_exptl_absorpt_coefficient_mu 0.095
_exptl_absorpt_correction_T_max 0.7461
_exptl_absorpt_correction_T_min 0.6013
_exptl_absorpt_correction_type multi-scan
_exptl_absorpt_process_details sadabs
_exptl_crystal_colour yellow
_exptl_crystal_density_diffrn 1.284
_exptl_crystal_description prism
_exptl_crystal_F_000 580
_exptl_crystal_size_max 0.208
_exptl_crystal_size_mid 0.122
_exptl_crystal_size_min 0.039
_refine_diff_density_max 0.403
_refine_diff_density_min -0.384
_refine_diff_density_rms 0.060
_refine_ls_extinction_method none
_refine_ls_goodness_of_fit_ref 1.077
_refine_ls_hydrogen_treatment mixed
_refine_ls_matrix_type full
_refine_ls_number_parameters 419
_refine_ls_number_reflns 8615
_refine_ls_number_restraints 0
_refine_ls_restrained_S_all 1.077
_refine_ls_R_factor_all 0.0992
_refine_ls_R_factor_gt 0.0649
_refine_ls_shift/su_max 0.000
_refine_ls_shift/su_mean 0.000
_refine_ls_structure_factor_coef Fsqd
_refine_ls_weighting_details 'w=1/[\s^2^(Fo^2^)+(0.0490P)^2^+0.9547P] where P=(Fo^2^+2Fc^2^)/3'
_refine_ls_weighting_scheme calc
_refine_ls_wR_factor_gt 0.1359
_refine_ls_wR_factor_ref 0.1505
_reflns_Friedel_coverage 0.000
_reflns_number_gt 6107
_reflns_number_total 8615
_reflns_threshold_expression 'I > 2\s(I)'
_cod_data_source_file d3sc06676b2.cif
_cod_data_source_block mo_3ANABB85_0m_a
_cod_depositor_comments 'Adding full bibliography for 1571177--1571178.cif.'
_cod_database_code 1571178
_shelx_shelxl_version_number 2019/1
_shelx_space_group_comment
;
The symmetry employed for this shelxl refinement is uniquely defined
by the following loop, which should always be used as a source of
symmetry information in preference to the above space-group names.
They are only intended as comments.
;

loop_
_space_group_symop_operation_xyz
'x, y, z'
'-x, -y, -z'

loop_
_atom_site_label
_atom_site_type_symbol
_atom_site_fract_x
_atom_site_fract_y
_atom_site_fract_z
_atom_site_U_iso_or_equiv
_atom_site_adp_type
_atom_site_occupancy
_atom_site_site_symmetry_order
_atom_site_calc_flag
_atom_site_refinement_flags_posn
_atom_site_refinement_flags_adp
_atom_site_refinement_flags_occupancy
_atom_site_disorder_assembly
_atom_site_disorder_group
B1 B 0.4397(2) 0.29026(15) 0.84168(14) 0.0158(3) Uani 1 1 d . . . . .
N1 N 0.59737(18) 0.35484(11) 0.86198(11) 0.0154(3) Uani 1 1 d . . . . .
H1N H 0.659(3) 0.3805(18) 0.8094(16) 0.024(6) Uiso 1 1 d . . . . .
O5 O 0.33538(16) 0.26005(10) 0.92931(9) 0.0186(3) Uani 1 1 d . . . . .
H5 H 0.383(2) 0.202(2) 0.9694(13) 0.028 Uiso 1 1 calc R U . . .
C1 C 0.8910(3) -0.35663(16) 0.90480(16) 0.0309(4) Uani 1 1 d . . . . .
H1A H 0.766158 -0.329195 0.895110 0.046 Uiso 1 1 calc R U . . .
H1B H 0.919232 -0.378589 0.973314 0.046 Uiso 1 1 calc R U . . .
H1C H 0.917312 -0.419380 0.884385 0.046 Uiso 1 1 calc R U . . .
C2 C 0.9986(3) -0.26880(15) 0.84589(14) 0.0243(4) Uani 1 1 d . . . . .
H2A H 1.125076 -0.294418 0.856968 0.029 Uiso 1 1 calc R U . . .
H2B H 0.974720 -0.247752 0.776223 0.029 Uiso 1 1 calc R U . . .
O1 O 1.15520(18) -0.08632(12) 0.77989(11) 0.0303(3) Uani 1 1 d . . . . .
O2 O 0.94853(17) -0.17716(10) 0.87686(9) 0.0207(3) Uani 1 1 d . . . . .
C3 C 1.0308(2) -0.08927(15) 0.83311(13) 0.0199(3) Uani 1 1 d . . . . .
C4 C 0.9478(2) 0.00459(14) 0.85966(13) 0.0183(3) Uani 1 1 d . . . . .
C5 C 1.0709(2) 0.07333(16) 0.87832(16) 0.0262(4) Uani 1 1 d . . . . .
H5A H 1.148551 0.027440 0.932655 0.031 Uiso 1 1 calc R U . . .
H5B H 1.145517 0.101488 0.820434 0.031 Uiso 1 1 calc R U . . .
C6 C 0.9773(2) 0.16712(14) 0.90200(14) 0.0211(4) Uani 1 1 d . . . . .
H6 H 1.046027 0.216214 0.912112 0.025 Uiso 1 1 calc R U . . .
C7 C 0.8041(2) 0.18598(13) 0.90974(13) 0.0175(3) Uani 1 1 d . . . . .
C8 C 0.6782(2) 0.11790(13) 0.89055(12) 0.0158(3) Uani 1 1 d . . . . .
H8 H 0.612236 0.084848 0.951873 0.019 Uiso 1 1 calc R U . . .
C9 C 0.7741(2) 0.02629(13) 0.86347(12) 0.0158(3) Uani 1 1 d . . . . .
C10 C 0.6538(2) -0.03841(13) 0.83719(12) 0.0156(3) Uani 1 1 d . . . . .
O3 O 0.54039(16) -0.08371(10) 0.88950(9) 0.0195(3) Uani 1 1 d . . . . .
O4 O 0.68278(16) -0.03319(11) 0.74582(9) 0.0211(3) Uani 1 1 d . . . . .
C11 C 0.5659(3) -0.08222(17) 0.70462(15) 0.0273(4) Uani 1 1 d . . . . .
H11A H 0.484970 -0.122306 0.754839 0.033 Uiso 1 1 calc R U . . .
H11B H 0.634405 -0.133796 0.678020 0.033 Uiso 1 1 calc R U . . .
C12 C 0.4648(4) 0.0080(2) 0.62590(19) 0.0520(7) Uani 1 1 d . . . . .
H12A H 0.546492 0.049758 0.578706 0.078 Uiso 1 1 calc R U . . .
H12B H 0.391714 0.055806 0.653742 0.078 Uiso 1 1 calc R U . . .
H12C H 0.389915 -0.022711 0.593801 0.078 Uiso 1 1 calc R U . . .
C13 C 0.7211(2) 0.27923(14) 0.93826(13) 0.0179(3) Uani 1 1 d . . . . .
H13A H 0.656711 0.250893 1.000071 0.022 Uiso 1 1 calc R U . . .
H13B H 0.813488 0.319283 0.947940 0.022 Uiso 1 1 calc R U . . .
C14 C 0.5434(2) 0.19173(13) 0.81360(13) 0.0171(3) Uani 1 1 d . . . . .
H14A H 0.457436 0.147081 0.804789 0.021 Uiso 1 1 calc R U . . .
H14B H 0.605097 0.222269 0.751226 0.021 Uiso 1 1 calc R U . . .
C15 C 0.5204(2) 0.45162(14) 0.88578(13) 0.0181(3) Uani 1 1 d . . . . .
H15A H 0.615527 0.489738 0.895546 0.022 Uiso 1 1 calc R U . . .
H15B H 0.451407 0.427853 0.946439 0.022 Uiso 1 1 calc R U . . .
C16 C 0.3232(2) 0.38047(13) 0.75598(12) 0.0167(3) Uani 1 1 d . . . . .
H16A H 0.395645 0.404029 0.696589 0.020 Uiso 1 1 calc R U . . .
H16B H 0.223994 0.348011 0.742372 0.020 Uiso 1 1 calc R U . . .
C17 C 0.4041(2) 0.52762(13) 0.80509(12) 0.0162(3) Uani 1 1 d . . . . .
C18 C 0.4413(2) 0.62746(14) 0.75379(13) 0.0199(3) Uani 1 1 d . . . . .
H18 H 0.543425 0.649814 0.770112 0.024 Uiso 1 1 calc R U . . .
C19 C 0.3319(2) 0.70679(14) 0.67190(14) 0.0220(4) Uani 1 1 d . . . . .
H19A H 0.404163 0.726038 0.612227 0.026 Uiso 1 1 calc R U . . .
H19B H 0.295536 0.774017 0.685762 0.026 Uiso 1 1 calc R U . . .
C20 C 0.1710(2) 0.66324(14) 0.65489(12) 0.0181(3) Uani 1 1 d . . . . .
C21 C 0.1348(2) 0.56263(13) 0.70588(12) 0.0157(3) Uani 1 1 d . . . . .
C22 C 0.2514(2) 0.48034(13) 0.78289(12) 0.0154(3) Uani 1 1 d . . . . .
H22 H 0.179768 0.454392 0.843247 0.018 Uiso 1 1 calc R U . . .
C23 C -0.0302(2) 0.52181(14) 0.69141(13) 0.0182(3) Uani 1 1 d . . . . .
O6 O -0.12669(16) 0.47999(11) 0.75676(9) 0.0231(3) Uani 1 1 d . . . . .
O7A O -0.0379(10) 0.5198(6) 0.6012(7) 0.0326(13) Uani 0.3 1 d . . P A 1
C24A C -0.1975(10) 0.4829(7) 0.5804(6) 0.054(2) Uani 0.3 1 d . . P A 1
H24A H -0.297176 0.506797 0.615938 0.065 Uiso 0.3 1 calc R U P A 1
H24B H -0.222703 0.517951 0.510524 0.065 Uiso 0.3 1 calc R U P A 1
C25A C -0.1856(11) 0.3763(7) 0.6044(6) 0.0399(18) Uani 0.3 1 d . . P A 1
H25A H -0.081893 0.351229 0.573424 0.060 Uiso 0.3 1 calc R U P A 1
H25B H -0.290736 0.357537 0.583008 0.060 Uiso 0.3 1 calc R U P A 1
H25C H -0.175350 0.341302 0.674734 0.060 Uiso 0.3 1 calc R U P A 1
O7B O -0.0746(15) 0.5511(9) 0.6001(10) 0.0282(17) Uani 0.4 1 d . . P A 2
C24B C -0.2486(18) 0.5338(12) 0.5786(10) 0.063(4) Uani 0.4 1 d . . P A 2
H24C H -0.326016 0.523071 0.635933 0.075 Uiso 0.4 1 calc R U P A 2
H24D H -0.240427 0.468139 0.561116 0.075 Uiso 0.4 1 calc R U P A 2
C25B C -0.3218(10) 0.6314(9) 0.4962(7) 0.063(2) Uani 0.4 1 d . . P A 2
H25D H -0.240890 0.643843 0.441055 0.095 Uiso 0.4 1 calc R U P A 2
H25E H -0.337115 0.695015 0.515725 0.095 Uiso 0.4 1 calc R U P A 2
H25F H -0.435397 0.619401 0.477901 0.095 Uiso 0.4 1 calc R U P A 2
O7C O -0.0379(10) 0.5198(6) 0.6012(7) 0.0326(13) Uani 0.3 1 d . . P A 3
C24C C -0.1975(10) 0.4829(7) 0.5804(6) 0.054(2) Uani 0.3 1 d . . P A 3
H24E H -0.167003 0.449430 0.531002 0.065 Uiso 0.3 1 calc R U P A 3
H24F H -0.230515 0.424603 0.639928 0.065 Uiso 0.3 1 calc R U P A 3
C25C C -0.3364(13) 0.5537(12) 0.5505(7) 0.063(4) Uani 0.3 1 d . . P A 3
H25G H -0.307801 0.612358 0.491297 0.095 Uiso 0.3 1 calc R U P A 3
H25H H -0.375651 0.583790 0.600490 0.095 Uiso 0.3 1 calc R U P A 3
H25I H -0.430097 0.517877 0.537344 0.095 Uiso 0.3 1 calc R U P A 3
C26 C 0.0462(3) 0.74070(16) 0.58063(14) 0.0254(4) Uani 1 1 d . . . . .
O8 O -0.1085(2) 0.75797(15) 0.59276(12) 0.0478(5) Uani 1 1 d . . . . .
O9 O 0.1309(2) 0.78910(14) 0.49869(11) 0.0415(4) Uani 1 1 d . . . . .
C27A C 0.0222(6) 0.8823(4) 0.4261(3) 0.0407(10) Uani 0.6 1 d . . P B 1
H27A H -0.095811 0.861619 0.424039 0.049 Uiso 0.6 1 calc R U P B 1
H27B H 0.076490 0.896057 0.361372 0.049 Uiso 0.6 1 calc R U P B 1
C28A C 0.0027(7) 0.9886(4) 0.4479(4) 0.0598(13) Uani 0.6 1 d . . P B 1
H28A H -0.057239 1.047976 0.394148 0.090 Uiso 0.6 1 calc R U P B 1
H28B H 0.119037 1.006244 0.456008 0.090 Uiso 0.6 1 calc R U P B 1
H28C H -0.065934 0.979011 0.507345 0.090 Uiso 0.6 1 calc R U P B 1
C27B C 0.0303(10) 0.8373(5) 0.4093(5) 0.0356(15) Uani 0.4 1 d . . P B 2
H27C H -0.073360 0.883656 0.421399 0.043 Uiso 0.4 1 calc R U P B 2
H27D H 0.103403 0.885934 0.360132 0.043 Uiso 0.4 1 calc R U P B 2
C28B C -0.0311(13) 0.7656(5) 0.3675(4) 0.065(3) Uani 0.4 1 d . . P B 2
H28D H -0.097618 0.808910 0.308830 0.098 Uiso 0.4 1 calc R U P B 2
H28E H -0.106703 0.717739 0.414138 0.098 Uiso 0.4 1 calc R U P B 2
H28F H 0.069553 0.721603 0.351259 0.098 Uiso 0.4 1 calc R U P B 2

loop_
_atom_site_aniso_label
_atom_site_aniso_U_11
_atom_site_aniso_U_22
_atom_site_aniso_U_33
_atom_site_aniso_U_23
_atom_site_aniso_U_13
_atom_site_aniso_U_12
B1 0.0142(8) 0.0122(8) 0.0216(9) -0.0057(7) -0.0006(7) -0.0045(6)
N1 0.0145(7) 0.0136(7) 0.0183(7) -0.0052(5) 0.0006(5) -0.0040(5)
O5 0.0147(6) 0.0153(6) 0.0228(6) -0.0027(5) 0.0007(5) -0.0040(4)
C1 0.0391(12) 0.0224(10) 0.0370(11) -0.0173(9) 0.0075(9) -0.0082(8)
C2 0.0263(9) 0.0210(9) 0.0285(9) -0.0137(8) 0.0016(8) 0.0006(7)
O1 0.0209(7) 0.0329(8) 0.0402(8) -0.0174(7) 0.0112(6) -0.0058(6)
O2 0.0223(6) 0.0158(6) 0.0254(6) -0.0097(5) 0.0035(5) -0.0020(5)
C3 0.0140(8) 0.0210(9) 0.0237(8) -0.0070(7) -0.0016(6) -0.0006(6)
C4 0.0154(8) 0.0160(8) 0.0222(8) -0.0049(6) 0.0016(6) -0.0035(6)
C5 0.0134(8) 0.0216(9) 0.0455(12) -0.0136(8) -0.0013(8) -0.0036(7)
C6 0.0155(8) 0.0168(8) 0.0317(10) -0.0079(7) -0.0025(7) -0.0055(6)
C7 0.0156(8) 0.0131(7) 0.0224(8) -0.0041(6) -0.0027(6) -0.0031(6)
C8 0.0139(7) 0.0128(7) 0.0207(8) -0.0055(6) 0.0004(6) -0.0041(6)
C9 0.0142(7) 0.0140(7) 0.0181(8) -0.0040(6) 0.0008(6) -0.0031(6)
C10 0.0134(7) 0.0120(7) 0.0194(8) -0.0042(6) -0.0016(6) 0.0016(6)
O3 0.0174(6) 0.0184(6) 0.0234(6) -0.0070(5) 0.0030(5) -0.0069(5)
O4 0.0209(6) 0.0242(7) 0.0212(6) -0.0098(5) 0.0010(5) -0.0078(5)
C11 0.0264(10) 0.0350(11) 0.0294(10) -0.0197(9) 0.0007(8) -0.0106(8)
C12 0.0518(16) 0.0617(18) 0.0413(14) -0.0116(13) -0.0168(12) -0.0157(13)
C13 0.0153(8) 0.0150(8) 0.0230(8) -0.0052(6) -0.0042(6) -0.0033(6)
C14 0.0147(7) 0.0142(7) 0.0232(8) -0.0071(6) -0.0023(6) -0.0023(6)
C15 0.0181(8) 0.0147(8) 0.0231(8) -0.0081(6) -0.0017(6) -0.0036(6)
C16 0.0149(8) 0.0150(8) 0.0206(8) -0.0061(6) -0.0001(6) -0.0041(6)
C17 0.0142(7) 0.0143(7) 0.0212(8) -0.0077(6) 0.0001(6) -0.0020(6)
C18 0.0162(8) 0.0161(8) 0.0288(9) -0.0084(7) -0.0009(7) -0.0049(6)
C19 0.0205(9) 0.0141(8) 0.0280(9) -0.0022(7) -0.0005(7) -0.0059(6)
C20 0.0185(8) 0.0166(8) 0.0184(8) -0.0052(6) 0.0016(6) -0.0031(6)
C21 0.0141(7) 0.0151(8) 0.0177(8) -0.0059(6) 0.0008(6) -0.0016(6)
C22 0.0145(7) 0.0124(7) 0.0186(8) -0.0043(6) 0.0010(6) -0.0033(6)
C23 0.0176(8) 0.0161(8) 0.0203(8) -0.0058(6) -0.0008(6) -0.0022(6)
O6 0.0184(6) 0.0273(7) 0.0235(6) -0.0066(5) 0.0024(5) -0.0104(5)
O7A 0.027(3) 0.058(4) 0.0226(16) -0.021(3) 0.005(2) -0.022(2)
C24A 0.046(4) 0.109(7) 0.032(3) -0.041(4) 0.017(3) -0.056(4)
C25A 0.045(5) 0.047(5) 0.037(4) -0.020(4) 0.011(3) -0.025(4)
O7B 0.021(4) 0.046(5) 0.024(2) -0.017(3) 0.004(3) -0.014(3)
C24B 0.061(9) 0.107(11) 0.039(5) -0.034(7) -0.001(5) -0.049(8)
C25B 0.031(4) 0.109(7) 0.070(6) -0.060(6) -0.021(4) 0.013(4)
O7C 0.027(3) 0.058(4) 0.0226(16) -0.021(3) 0.005(2) -0.022(2)
C24C 0.046(4) 0.109(7) 0.032(3) -0.041(4) 0.017(3) -0.056(4)
C25C 0.027(5) 0.132(11) 0.023(4) -0.012(6) -0.007(4) -0.029(6)
C26 0.0259(10) 0.0220(9) 0.0233(9) -0.0005(7) -0.0021(7) -0.0067(7)
O8 0.0222(8) 0.0547(11) 0.0396(9) 0.0134(8) -0.0038(7) 0.0021(7)
O9 0.0326(8) 0.0450(10) 0.0267(8) 0.0120(7) -0.0002(6) -0.0071(7)
C27A 0.039(2) 0.036(3) 0.029(2) 0.0096(19) -0.0057(17) -0.001(2)
C28A 0.068(3) 0.035(2) 0.060(3) 0.005(2) -0.020(3) -0.007(2)
C27B 0.063(4) 0.017(3) 0.022(3) 0.004(2) -0.009(3) -0.014(3)
C28B 0.134(8) 0.039(4) 0.018(3) 0.010(2) -0.027(3) -0.044(4)

loop_
_atom_type_symbol
_atom_type_description
_atom_type_scat_dispersion_real
_atom_type_scat_dispersion_imag
_atom_type_scat_source
C C 0.0033 0.0016 'International Tables Vol C Tables 4.2.6.8 and 6.1.1.4'
H H 0.0000 0.0000 'International Tables Vol C Tables 4.2.6.8 and 6.1.1.4'
B B 0.0013 0.0007 'International Tables Vol C Tables 4.2.6.8 and 6.1.1.4'
N N 0.0061 0.0033 'International Tables Vol C Tables 4.2.6.8 and 6.1.1.4'
O O 0.0106 0.0060 'International Tables Vol C Tables 4.2.6.8 and 6.1.1.4'

loop_
_geom_angle_atom_site_label_1
_geom_angle_atom_site_label_2
_geom_angle_atom_site_label_3
_geom_angle
_geom_angle_site_symmetry_1
_geom_angle_site_symmetry_3
_geom_angle_publ_flag
O5 B1 C16 108.95(14) . . ?
O5 B1 C14 116.40(14) . . ?
C16 B1 C14 114.64(15) . . ?
O5 B1 N1 105.62(13) . . ?
C16 B1 N1 105.33(13) . . ?
C14 B1 N1 104.80(13) . . ?
C15 N1 C13 111.88(13) . . ?
C15 N1 B1 111.01(12) . . ?
C13 N1 B1 111.35(12) . . ?
C15 N1 H1N 105.5(15) . . ?
C13 N1 H1N 106.9(14) . . ?
B1 N1 H1N 109.9(14) . . ?
B1 O5 H5 109.5 . . ?
C2 C1 H1A 109.5 . . ?
C2 C1 H1B 109.5 . . ?
H1A C1 H1B 109.5 . . ?
C2 C1 H1C 109.5 . . ?
H1A C1 H1C 109.5 . . ?
H1B C1 H1C 109.5 . . ?
O2 C2 C1 106.70(15) . . ?
O2 C2 H2A 110.4 . . ?
C1 C2 H2A 110.4 . . ?
O2 C2 H2B 110.4 . . ?
C1 C2 H2B 110.4 . . ?
H2A C2 H2B 108.6 . . ?
C3 O2 C2 116.37(14) . . ?
O1 C3 O2 124.59(17) . . ?
O1 C3 C4 124.53(17) . . ?
O2 C3 C4 110.88(14) . . ?
C9 C4 C3 120.93(16) . . ?
C9 C4 C5 122.86(16) . . ?
C3 C4 C5 116.18(15) . . ?
C6 C5 C4 112.83(15) . . ?
C6 C5 H5A 109.0 . . ?
C4 C5 H5A 109.0 . . ?
C6 C5 H5B 109.0 . . ?
C4 C5 H5B 109.0 . . ?
H5A C5 H5B 107.8 . . ?
C7 C6 C5 124.18(16) . . ?
C7 C6 H6 117.9 . . ?
C5 C6 H6 117.9 . . ?
C6 C7 C13 120.75(15) . . ?
C6 C7 C8 123.59(16) . . ?
C13 C7 C8 115.67(14) . . ?
C9 C8 C7 111.53(14) . . ?
C9 C8 C14 112.68(14) . . ?
C7 C8 C14 109.74(13) . . ?
C9 C8 H8 107.6 . . ?
C7 C8 H8 107.6 . . ?
C14 C8 H8 107.6 . . ?
C4 C9 C10 121.87(15) . . ?
C4 C9 C8 124.91(15) . . ?
C10 C9 C8 113.19(14) . . ?
O3 C10 O4 124.91(16) . . ?
O3 C10 C9 124.42(15) . . ?
O4 C10 C9 110.55(14) . . ?
C10 O4 C11 118.16(14) . . ?
O4 C11 C12 107.38(18) . . ?
O4 C11 H11A 110.2 . . ?
C12 C11 H11A 110.2 . . ?
O4 C11 H11B 110.2 . . ?
C12 C11 H11B 110.2 . . ?
H11A C11 H11B 108.5 . . ?
C11 C12 H12A 109.5 . . ?
C11 C12 H12B 109.5 . . ?
H12A C12 H12B 109.5 . . ?
C11 C12 H12C 109.5 . . ?
H12A C12 H12C 109.5 . . ?
H12B C12 H12C 109.5 . . ?
N1 C13 C7 110.67(14) . . ?
N1 C13 H13A 109.5 . . ?
C7 C13 H13A 109.5 . . ?
N1 C13 H13B 109.5 . . ?
C7 C13 H13B 109.5 . . ?
H13A C13 H13B 108.1 . . ?
C8 C14 B1 113.20(14) . . ?
C8 C14 H14A 108.9 . . ?
B1 C14 H14A 108.9 . . ?
C8 C14 H14B 108.9 . . ?
B1 C14 H14B 108.9 . . ?
H14A C14 H14B 107.8 . . ?
N1 C15 C17 109.94(14) . . ?
N1 C15 H15A 109.7 . . ?
C17 C15 H15A 109.7 . . ?
N1 C15 H15B 109.7 . . ?
C17 C15 H15B 109.7 . . ?
H15A C15 H15B 108.2 . . ?
C22 C16 B1 111.48(14) . . ?
C22 C16 H16A 109.3 . . ?
B1 C16 H16A 109.3 . . ?
C22 C16 H16B 109.3 . . ?
B1 C16 H16B 109.3 . . ?
H16A C16 H16B 108.0 . . ?
C18 C17 C15 121.42(15) . . ?
C18 C17 C22 123.04(16) . . ?
C15 C17 C22 115.42(14) . . ?
C17 C18 C19 124.09(16) . . ?
C17 C18 H18 118.0 . . ?
C19 C18 H18 118.0 . . ?
C18 C19 C20 112.99(14) . . ?
C18 C19 H19A 109.0 . . ?
C20 C19 H19A 109.0 . . ?
C18 C19 H19B 109.0 . . ?
C20 C19 H19B 109.0 . . ?
H19A C19 H19B 107.8 . . ?
C21 C20 C26 120.70(16) . . ?
C21 C20 C19 122.79(16) . . ?
C26 C20 C19 116.43(15) . . ?
C20 C21 C23 122.32(16) . . ?
C20 C21 C22 124.13(15) . . ?
C23 C21 C22 113.54(14) . . ?
C21 C22 C17 112.50(14) . . ?
C21 C22 C16 112.14(14) . . ?
C17 C22 C16 108.64(13) . . ?
C21 C22 H22 107.8 . . ?
C17 C22 H22 107.8 . . ?
C16 C22 H22 107.8 . . ?
O6 C23 O7B 122.2(6) . . ?
O6 C23 O7C 124.5(4) . . ?
O6 C23 O7A 124.5(4) . . ?
O6 C23 C21 122.91(16) . . ?
O7B C23 C21 114.1(6) . . ?
O7C C23 C21 111.5(4) . . ?
O7A C23 C21 111.5(4) . . ?
C23 O7A C24A 115.0(7) . . ?
C25A C24A O7A 113.4(8) . . ?
C25A C24A H24A 108.9 . . ?
O7A C24A H24A 108.9 . . ?
C25A C24A H24B 108.9 . . ?
O7A C24A H24B 108.9 . . ?
H24A C24A H24B 107.7 . . ?
C24A C25A H25A 109.5 . . ?
C24A C25A H25B 109.5 . . ?
H25A C25A H25B 109.5 . . ?
C24A C25A H25C 109.5 . . ?
H25A C25A H25C 109.5 . . ?
H25B C25A H25C 109.5 . . ?
C23 O7B C24B 118.4(11) . . ?
O7B C24B C25B 108.2(10) . . ?
O7B C24B H24C 110.1 . . ?
C25B C24B H24C 110.1 . . ?
O7B C24B H24D 110.1 . . ?
C25B C24B H24D 110.1 . . ?
H24C C24B H24D 108.4 . . ?
C24B C25B H25D 109.5 . . ?
C24B C25B H25E 109.5 . . ?
H25D C25B H25E 109.5 . . ?
C24B C25B H25F 109.5 . . ?
H25D C25B H25F 109.5 . . ?
H25E C25B H25F 109.5 . . ?
C23 O7C C24C 115.0(7) . . ?
C25C C24C O7C 118.9(8) . . ?
C25C C24C H24E 107.6 . . ?
O7C C24C H24E 107.6 . . ?
C25C C24C H24F 107.6 . . ?
O7C C24C H24F 107.6 . . ?
H24E C24C H24F 107.0 . . ?
C24C C25C H25G 109.5 . . ?
C24C C25C H25H 109.5 . . ?
H25G C25C H25H 109.5 . . ?
C24C C25C H25I 109.5 . . ?
H25G C25C H25I 109.5 . . ?
H25H C25C H25I 109.5 . . ?
O8 C26 O9 124.42(18) . . ?
O8 C26 C20 124.98(18) . . ?
O9 C26 C20 110.59(16) . . ?
C26 O9 C27B 118.3(3) . . ?
C26 O9 C27A 114.2(2) . . ?
O9 C27A C28A 113.7(4) . . ?
O9 C27A H27A 108.8 . . ?
C28A C27A H27A 108.8 . . ?
O9 C27A H27B 108.8 . . ?
C28A C27A H27B 108.8 . . ?
H27A C27A H27B 107.7 . . ?
C27A C28A C28A 131.9(5) . 2_576 ?
C27A C28A H28A 109.5 . . ?
C28A C28A H28A 114.6 2_576 . ?
C27A C28A H28B 109.5 . . ?
C28A C28A H28B 73.2 2_576 . ?
H28A C28A H28B 109.5 . . ?
C27A C28A H28C 109.5 . . ?
C28A C28A H28C 37.4 2_576 . ?
H28A C28A H28C 109.5 . . ?
H28B C28A H28C 109.5 . . ?
C28B C27B O9 118.5(5) . . ?
C28B C27B H27C 107.7 . . ?
O9 C27B H27C 107.7 . . ?
C28B C27B H27D 107.7 . . ?
O9 C27B H27D 107.7 . . ?
H27C C27B H27D 107.1 . . ?
C27B C28B H28D 109.5 . . ?
C27B C28B H28E 109.5 . . ?
H28D C28B H28E 109.5 . . ?
C27B C28B H28F 109.5 . . ?
H28D C28B H28F 109.5 . . ?
H28E C28B H28F 109.5 . . ?

loop_
_geom_bond_atom_site_label_1
_geom_bond_atom_site_label_2
_geom_bond_distance
_geom_bond_site_symmetry_2
_geom_bond_publ_flag
B1 O5 1.447(2) . ?
B1 C16 1.612(3) . ?
B1 C14 1.614(2) . ?
B1 N1 1.677(2) . ?
N1 C15 1.495(2) . ?
N1 C13 1.497(2) . ?
N1 H1N 0.87(2) . ?
O5 H5 0.84(2) . ?
C1 C2 1.503(3) . ?
C1 H1A 0.9800 . ?
C1 H1B 0.9800 . ?
C1 H1C 0.9800 . ?
C2 O2 1.451(2) . ?
C2 H2A 0.9900 . ?
C2 H2B 0.9900 . ?
O1 C3 1.203(2) . ?
O2 C3 1.340(2) . ?
C3 C4 1.495(2) . ?
C4 C9 1.332(2) . ?
C4 C5 1.503(2) . ?
C5 C6 1.499(3) . ?
C5 H5A 0.9900 . ?
C5 H5B 0.9900 . ?
C6 C7 1.330(2) . ?
C6 H6 0.9500 . ?
C7 C13 1.504(2) . ?
C7 C8 1.515(2) . ?
C8 C9 1.507(2) . ?
C8 C14 1.547(2) . ?
C8 H8 1.0000 . ?
C9 C10 1.500(2) . ?
C10 O3 1.208(2) . ?
C10 O4 1.341(2) . ?
O4 C11 1.455(2) . ?
C11 C12 1.499(3) . ?
C11 H11A 0.9900 . ?
C11 H11B 0.9900 . ?
C12 H12A 0.9800 . ?
C12 H12B 0.9800 . ?
C12 H12C 0.9800 . ?
C13 H13A 0.9900 . ?
C13 H13B 0.9900 . ?
C14 H14A 0.9900 . ?
C14 H14B 0.9900 . ?
C15 C17 1.503(2) . ?
C15 H15A 0.9900 . ?
C15 H15B 0.9900 . ?
C16 C22 1.547(2) . ?
C16 H16A 0.9900 . ?
C16 H16B 0.9900 . ?
C17 C18 1.332(2) . ?
C17 C22 1.510(2) . ?
C18 C19 1.499(3) . ?
C18 H18 0.9500 . ?
C19 C20 1.507(2) . ?
C19 H19A 0.9900 . ?
C19 H19B 0.9900 . ?
C20 C21 1.337(2) . ?
C20 C26 1.493(3) . ?
C21 C23 1.502(2) . ?
C21 C22 1.502(2) . ?
C22 H22 1.0000 . ?
C23 O6 1.202(2) . ?
C23 O7B 1.319(14) . ?
C23 O7C 1.355(9) . ?
C23 O7A 1.355(9) . ?
O7A C24A 1.470(12) . ?
C24A C25A 1.322(11) . ?
C24A H24A 0.9900 . ?
C24A H24B 0.9900 . ?
C25A H25A 0.9800 . ?
C25A H25B 0.9800 . ?
C25A H25C 0.9800 . ?
O7B C24B 1.461(19) . ?
C24B C25B 1.494(17) . ?
C24B H24C 0.9900 . ?
C24B H24D 0.9900 . ?
C25B H25D 0.9800 . ?
C25B H25E 0.9800 . ?
C25B H25F 0.9800 . ?
O7C C24C 1.470(12) . ?
C24C C25C 1.307(16) . ?
C24C H24E 0.9900 . ?
C24C H24F 0.9900 . ?
C25C H25G 0.9800 . ?
C25C H25H 0.9800 . ?
C25C H25I 0.9800 . ?
C26 O8 1.199(2) . ?
C26 O9 1.334(2) . ?
O9 C27B 1.462(7) . ?
O9 C27A 1.502(4) . ?
C27A C28A 1.548(7) . ?
C27A H27A 0.9900 . ?
C27A H27B 0.9900 . ?
C28A C28A 1.678(11) 2_576 ?
C28A H28A 0.9800 . ?
C28A H28B 0.9800 . ?
C28A H28C 0.9800 . ?
C27B C28B 1.450(8) . ?
C27B H27C 0.9900 . ?
C27B H27D 0.9900 . ?
C28B H28D 0.9800 . ?
C28B H28E 0.9800 . ?
C28B H28F 0.9800 . ?

loop_
_geom_torsion_atom_site_label_1
_geom_torsion_atom_site_label_2
_geom_torsion_atom_site_label_3
_geom_torsion_atom_site_label_4
_geom_torsion
_geom_torsion_site_symmetry_1
_geom_torsion_site_symmetry_2
_geom_torsion_site_symmetry_3
_geom_torsion_site_symmetry_4
_geom_torsion_publ_flag
O5 B1 N1 C15 -58.49(17) . . . . ?
C16 B1 N1 C15 56.75(17) . . . . ?
C14 B1 N1 C15 178.04(13) . . . . ?
O5 B1 N1 C13 66.87(17) . . . . ?
C16 B1 N1 C13 -177.89(13) . . . . ?
C14 B1 N1 C13 -56.60(17) . . . . ?
C1 C2 O2 C3 179.66(16) . . . . ?
C2 O2 C3 O1 -9.4(3) . . . . ?
C2 O2 C3 C4 170.83(15) . . . . ?
O1 C3 C4 C9 137.7(2) . . . . ?
O2 C3 C4 C9 -42.6(2) . . . . ?
O1 C3 C4 C5 -40.5(3) . . . . ?
O2 C3 C4 C5 139.24(17) . . . . ?
C9 C4 C5 C6 0.4(3) . . . . ?
C3 C4 C5 C6 178.55(16) . . . . ?
C4 C5 C6 C7 2.6(3) . . . . ?
C5 C6 C7 C13 177.17(18) . . . . ?
C5 C6 C7 C8 -3.2(3) . . . . ?
C6 C7 C8 C9 0.9(2) . . . . ?
C13 C7 C8 C9 -179.48(14) . . . . ?
C6 C7 C8 C14 -124.70(18) . . . . ?
C13 C7 C8 C14 54.93(19) . . . . ?
C3 C4 C9 C10 -2.8(3) . . . . ?
C5 C4 C9 C10 175.23(17) . . . . ?
C3 C4 C9 C8 179.24(16) . . . . ?
C5 C4 C9 C8 -2.7(3) . . . . ?
C7 C8 C9 C4 2.1(2) . . . . ?
C14 C8 C9 C4 126.02(18) . . . . ?
C7 C8 C9 C10 -176.00(14) . . . . ?
C14 C8 C9 C10 -52.06(18) . . . . ?
C4 C9 C10 O3 124.70(19) . . . . ?
C8 C9 C10 O3 -57.2(2) . . . . ?
C4 C9 C10 O4 -59.1(2) . . . . ?
C8 C9 C10 O4 119.02(15) . . . . ?
O3 C10 O4 C11 2.2(2) . . . . ?
C9 C10 O4 C11 -173.92(15) . . . . ?
C10 O4 C11 C12 113.2(2) . . . . ?
C15 N1 C13 C7 -176.81(14) . . . . ?
B1 N1 C13 C7 58.31(17) . . . . ?
C6 C7 C13 N1 121.53(18) . . . . ?
C8 C7 C13 N1 -58.11(19) . . . . ?
C9 C8 C14 B1 -179.98(14) . . . . ?
C7 C8 C14 B1 -55.05(18) . . . . ?
O5 B1 C14 C8 -61.27(19) . . . . ?
C16 B1 C14 C8 169.94(13) . . . . ?
N1 B1 C14 C8 54.97(17) . . . . ?
C13 N1 C15 C17 177.29(13) . . . . ?
B1 N1 C15 C17 -57.65(17) . . . . ?
O5 B1 C16 C22 56.33(17) . . . . ?
C14 B1 C16 C22 -171.24(13) . . . . ?
N1 B1 C16 C22 -56.58(17) . . . . ?
N1 C15 C17 C18 -116.27(18) . . . . ?
N1 C15 C17 C22 59.96(19) . . . . ?
C15 C17 C18 C19 179.38(16) . . . . ?
C22 C17 C18 C19 3.4(3) . . . . ?
C17 C18 C19 C20 1.7(3) . . . . ?
C18 C19 C20 C21 -2.3(3) . . . . ?
C18 C19 C20 C26 174.53(16) . . . . ?
C26 C20 C21 C23 0.4(3) . . . . ?
C19 C20 C21 C23 177.12(16) . . . . ?
C26 C20 C21 C22 -178.97(16) . . . . ?
C19 C20 C21 C22 -2.2(3) . . . . ?
C20 C21 C22 C17 6.9(2) . . . . ?
C23 C21 C22 C17 -172.55(14) . . . . ?
C20 C21 C22 C16 -115.95(18) . . . . ?
C23 C21 C22 C16 64.63(18) . . . . ?
C18 C17 C22 C21 -7.4(2) . . . . ?
C15 C17 C22 C21 176.42(14) . . . . ?
C18 C17 C22 C16 117.34(18) . . . . ?
C15 C17 C22 C16 -58.82(18) . . . . ?
B1 C16 C22 C21 -177.01(13) . . . . ?
B1 C16 C22 C17 58.02(17) . . . . ?
C20 C21 C23 O6 -128.3(2) . . . . ?
C22 C21 C23 O6 51.1(2) . . . . ?
C20 C21 C23 O7B 41.4(4) . . . . ?
C22 C21 C23 O7B -139.2(4) . . . . ?
C20 C21 C23 O7C 63.0(4) . . . . ?
C22 C21 C23 O7C -117.6(3) . . . . ?
C20 C21 C23 O7A 63.0(4) . . . . ?
C22 C21 C23 O7A -117.6(3) . . . . ?
O6 C23 O7A C24A 12.8(7) . . . . ?
C21 C23 O7A C24A -178.8(5) . . . . ?
C23 O7A C24A C25A -87.7(7) . . . . ?
O6 C23 O7B C24B 1.2(10) . . . . ?
C21 C23 O7B C24B -168.5(8) . . . . ?
C23 O7B C24B C25B 138.4(8) . . . . ?
O6 C23 O7C C24C 12.8(7) . . . . ?
C21 C23 O7C C24C -178.8(5) . . . . ?
C23 O7C C24C C25C 85.8(9) . . . . ?
C21 C20 C26 O8 47.7(3) . . . . ?
C19 C20 C26 O8 -129.2(2) . . . . ?
C21 C20 C26 O9 -132.82(19) . . . . ?
C19 C20 C26 O9 50.3(2) . . . . ?
O8 C26 O9 C27B -21.3(4) . . . . ?
C20 C26 O9 C27B 159.2(3) . . . . ?
O8 C26 O9 C27A 9.8(4) . . . . ?
C20 C26 O9 C27A -169.7(3) . . . . ?
C26 O9 C27A C28A 78.8(4) . . . . ?
O9 C27A C28A C28A -31.2(9) . . . 2_576 ?
C26 O9 C27B C28B -72.7(8) . . . . ?
